data_4516177
loop_
_publ_author_name
'Grolleau, J\'er\'emie'
'Petrov, Ravil'
'Allain, Magali'
'Skene, William G.'
'Fr\`ere, Pierre'

_publ_section_title
;
 Solid-State Emission Enhancement via Molecular Engineering of Benzofuran
 Derivatives.
;
_journal_issue 12
_journal_name_full 'ACS omega'
_journal_page_first 18542
_journal_page_last 18552
_journal_paper_doi 10.1021/acsomega.8b02384
_journal_volume 3
_journal_year 2018
_chemical_absolute_configuration unk
_chemical_formula_moiety 'C18 H12 O2'
_chemical_formula_sum 'C18 H12 O2'
_chemical_formula_weight 260.28
_space_group_IT_number 4
_space_group_name_Hall 'P 2yb'
_space_group_name_H-M_alt 'P 1 21 1'
_symmetry_cell_setting monoclinic
_symmetry_space_group_name_Hall 'P 2yb'
_symmetry_space_group_name_H-M 'P 1 21 1'
_atom_sites_solution_hydrogens geom
_atom_sites_solution_primary direct
_atom_sites_solution_secondary difmap
_audit_creation_date 2016-06-08T10:11:59-00:00
_audit_creation_method 'WinGX routine CIF_UPDATE'
_cell_angle_alpha 90
_cell_angle_beta 100.161(4)
_cell_angle_gamma 90
_cell_formula_units_Z 2
_cell_length_a 6.4009(2)
_cell_length_b 7.3211(3)
_cell_length_c 13.9114(6)
_cell_measurement_reflns_used 2604
_cell_measurement_temperature 150.00(10)
_cell_measurement_theta_max 75.938
_cell_measurement_theta_min 3.19
_cell_volume 641.69(4)
_computing_cell_refinement 'CrysAlisPro 1.171.38.41r (Rigaku OD, 2015)'
_computing_data_collection 'CrysAlisPro 1.171.38.41r (Rigaku OD, 2015)'
_computing_data_reduction 'CrysAlisPro 1.171.38.41r (Rigaku OD, 2015)'
_computing_molecular_graphics 'DIAMOND 3.2k (Crystal Impact GbR, 2014)'
_computing_publication_material 'WinGX publication routines (Farrugia, 1999)'
_computing_structure_refinement 'SHELXL-97 (Sheldrick, 2008)'
_computing_structure_solution 'SHELXS-97 (Sheldrick, 2008)'
_diffrn_ambient_temperature 150.00(10)
_diffrn_detector_area_resol_mean 5.199
_diffrn_measured_fraction_theta_full 0.981
_diffrn_measured_fraction_theta_max 0.963
_diffrn_measurement_device_type 'SuperNova, Single source at offset, AtlasS2'
_diffrn_measurement_method '\w scans'
_diffrn_radiation_monochromator mirror
_diffrn_radiation_probe x-ray
_diffrn_radiation_type CuK\a
_diffrn_radiation_wavelength 1.54184
_diffrn_reflns_av_R_equivalents 0.0203
_diffrn_reflns_limit_h_max 8
_diffrn_reflns_limit_h_min -8
_diffrn_reflns_limit_k_max 9
_diffrn_reflns_limit_k_min -8
_diffrn_reflns_limit_l_max 17
_diffrn_reflns_limit_l_min -17
_diffrn_reflns_number 3840
_diffrn_reflns_theta_full 74
_diffrn_reflns_theta_max 76.19
_diffrn_reflns_theta_min 3.23
_exptl_absorpt_coefficient_mu 0.696
_exptl_absorpt_correction_T_max 1
_exptl_absorpt_correction_T_min 0.9137
_exptl_absorpt_correction_type multi-scan
_exptl_absorpt_process_details
;
        CrysAlisPro 1.171.38.41r (Rigaku Oxford Diffraction, 2015)
        Empirical absorption correction using spherical harmonics,
 implemented in SCALE3 ABSPACK scaling algorithm.
;
_exptl_crystal_colour colorless
_exptl_crystal_density_diffrn 1.347
_exptl_crystal_density_method 'not measured'
_exptl_crystal_description prism
_exptl_crystal_F_000 272
_exptl_crystal_size_max 0.172
_exptl_crystal_size_mid 0.083
_exptl_crystal_size_min 0.046
_refine_diff_density_max 0.158
_refine_diff_density_min -0.159
_refine_ls_abs_structure_details 'Flack H D (1983), Acta Cryst. A39, 876-881'
_refine_ls_abs_structure_Flack -0.2(2)
_refine_ls_extinction_method none
_refine_ls_goodness_of_fit_ref 1.061
_refine_ls_hydrogen_treatment constr
_refine_ls_matrix_type full
_refine_ls_number_parameters 181
_refine_ls_number_reflns 2178
_refine_ls_number_restraints 1
_refine_ls_restrained_S_all 1.06
_refine_ls_R_factor_all 0.0344
_refine_ls_R_factor_gt 0.0326
_refine_ls_shift/su_max 0
_refine_ls_structure_factor_coef Fsqd
_refine_ls_weighting_details 'calc w=1/[\s^2^(Fo^2^)+(0.0593P)^2^+0.0566P] where P=(Fo^2^+2Fc^2^)/3'
_refine_ls_weighting_scheme calc
_refine_ls_wR_factor_gt 0.0922
_refine_ls_wR_factor_ref 0.0934
_reflns_number_gt 2075
_reflns_number_total 2178
_reflns_threshold_expression >2sigma(I)
_cod_data_source_file ao8b02384_si_002.cif
_cod_data_source_block jg276-150k
_cod_database_code 4516177

loop_
_symmetry_equiv_pos_as_xyz
'x, y, z'
'-x, y+1/2, -z'

loop_
_atom_site_label
_atom_site_type_symbol
_atom_site_fract_x
_atom_site_fract_y
_atom_site_fract_z
_atom_site_U_iso_or_equiv
_atom_site_adp_type
_atom_site_occupancy
_atom_site_calc_flag
_atom_site_refinement_flags
C1 C 0.7857(2) 0.2883(2) 0.37859(12) 0.0328(3) Uani 1 d .
C2 C 0.7160(3) 0.3411(2) 0.28344(12) 0.0366(4) Uani 1 d .
H2 H 0.5779 0.3815 0.2619 0.044 Uiso 1 calc R
C3 C 0.8634(3) 0.3307(2) 0.22108(12) 0.0391(4) Uani 1 d .
H3 H 0.8241 0.3656 0.1561 0.047 Uiso 1 calc R
C4 C 1.0704(3) 0.2685(3) 0.25490(13) 0.0401(4) Uani 1 d .
H4 H 1.1658 0.2634 0.2117 0.048 Uiso 1 calc R
C5 C 1.1364(2) 0.2145(3) 0.35038(13) 0.0378(4) Uani 1 d .
H5 H 1.2745 0.1741 0.3719 0.045 Uiso 1 calc R
C6 C 0.9899(2) 0.2223(2) 0.41422(12) 0.0335(3) Uani 1 d .
C7 C 0.9932(3) 0.1826(2) 0.51484(13) 0.0356(4) Uani 1 d .
H7 H 1.1066 0.1341 0.5584 0.043 Uiso 1 calc R
C8 C 0.8010(2) 0.2284(3) 0.53520(12) 0.0352(3) Uani 1 d .
C9 C 0.7184(3) 0.2245(3) 0.62475(12) 0.0362(4) Uani 1 d .
H9 H 0.799 0.1665 0.6782 0.043 Uiso 1 calc R
C10 C 0.5327(3) 0.2990(3) 0.63647(12) 0.0367(4) Uani 1 d .
H10 H 0.4538 0.3589 0.5832 0.044 Uiso 1 calc R
C11 C 0.4467(2) 0.2931(2) 0.72494(12) 0.0335(3) Uani 1 d .
C12 C 0.2571(3) 0.3499(2) 0.74456(13) 0.0349(4) Uani 1 d .
H12 H 0.153 0.4136 0.7025 0.042 Uiso 1 calc R
C13 C 0.2473(2) 0.2935(2) 0.84206(12) 0.0326(3) Uani 1 d .
C14 C 0.0946(2) 0.2992(3) 0.90291(12) 0.0377(4) Uani 1 d .
H14 H -0.036 0.3553 0.8825 0.045 Uiso 1 calc R
C15 C 0.1433(3) 0.2193(3) 0.99391(13) 0.0405(4) Uani 1 d .
H15 H 0.0425 0.2202 1.0345 0.049 Uiso 1 calc R
C16 C 0.3401(3) 0.1372(3) 1.02678(13) 0.0413(4) Uani 1 d .
H16 H 0.3686 0.0872 1.0892 0.05 Uiso 1 calc R
C17 C 0.4940(3) 0.1290(2) 0.96769(13) 0.0375(4) Uani 1 d .
H17 H 0.6251 0.074 0.9885 0.045 Uiso 1 calc R
C18 C 0.4410(2) 0.2068(2) 0.87662(11) 0.0320(3) Uani 1 d .
O1 O 0.66835(16) 0.29354(17) 0.45244(8) 0.0351(3) Uani 1 d .
O2 O 0.56576(16) 0.20692(17) 0.80526(8) 0.0342(3) Uani 1 d .

loop_
_atom_site_aniso_label
_atom_site_aniso_U_11
_atom_site_aniso_U_22
_atom_site_aniso_U_33
_atom_site_aniso_U_23
_atom_site_aniso_U_13
_atom_site_aniso_U_12
C1 0.0309(7) 0.0284(8) 0.0388(8) -0.0018(7) 0.0056(6) -0.0007(7)
C2 0.0342(8) 0.0344(8) 0.0399(8) 0.0004(7) 0.0031(7) 0.0025(7)
C3 0.0451(9) 0.0357(9) 0.0359(8) 0.0013(7) 0.0059(7) 0.0008(7)
C4 0.0395(8) 0.0379(10) 0.0451(9) -0.0034(8) 0.0131(7) -0.0012(7)
C5 0.0302(7) 0.0345(8) 0.0485(9) -0.0068(8) 0.0064(6) 0.0007(7)
C6 0.0308(7) 0.0269(7) 0.0412(8) -0.0041(8) 0.0019(6) -0.0009(7)
C7 0.0313(7) 0.0313(9) 0.0421(8) -0.0001(7) 0.0010(6) 0.0011(6)
C8 0.0350(7) 0.0307(8) 0.0384(8) 0.0021(7) 0.0027(6) 0.0003(7)
C9 0.0362(8) 0.0327(8) 0.0386(8) 0.0030(8) 0.0038(6) -0.0034(8)
C10 0.0356(8) 0.0344(8) 0.0392(8) 0.0012(8) 0.0044(6) -0.0027(7)
C11 0.0322(7) 0.0301(7) 0.0369(8) 0.0013(7) 0.0025(6) -0.0031(7)
C12 0.0319(7) 0.0316(8) 0.0394(8) 0.0013(7) 0.0013(6) 0.0026(6)
C13 0.0290(7) 0.0287(8) 0.0392(8) -0.0028(7) 0.0034(6) -0.0005(7)
C14 0.0293(7) 0.0389(9) 0.0447(8) -0.0054(8) 0.0059(6) 0.0016(7)
C15 0.0362(8) 0.0427(9) 0.0446(9) -0.0025(8) 0.0124(7) -0.0020(8)
C16 0.0434(9) 0.0410(9) 0.0396(8) 0.0021(8) 0.0077(7) -0.0011(8)
C17 0.0326(8) 0.0367(9) 0.0417(9) 0.0006(8) 0.0029(7) 0.0028(7)
C18 0.0290(7) 0.0306(8) 0.0361(7) -0.0018(8) 0.0048(6) -0.0023(7)
O1 0.0289(5) 0.0379(6) 0.0381(6) 0.0026(6) 0.0051(4) 0.0019(5)
O2 0.0273(5) 0.0367(6) 0.0385(6) 0.0026(6) 0.0055(4) 0.0012(5)

loop_
_atom_type_symbol
_atom_type_description
_atom_type_scat_dispersion_real
_atom_type_scat_dispersion_imag
_atom_type_scat_source
C C 0.0181 0.0091 'International Tables Vol C Tables 4.2.6.8 and 6.1.1.4'
H H 0 0 'International Tables Vol C Tables 4.2.6.8 and 6.1.1.4'
O O 0.0492 0.0322 'International Tables Vol C Tables 4.2.6.8 and 6.1.1.4'

loop_
_geom_angle_atom_site_label_1
_geom_angle_atom_site_label_2
_geom_angle_atom_site_label_3
_geom_angle
C2 C1 O1 125.70(14)
C2 C1 C6 124.18(15)
O1 C1 C6 110.11(14)
C1 C2 C3 116.36(15)
C1 C2 H2 121.8
C3 C2 H2 121.8
C2 C3 C4 120.86(16)
C2 C3 H3 119.6
C4 C3 H3 119.6
C5 C4 C3 121.85(15)
C5 C4 H4 119.1
C3 C4 H4 119.1
C4 C5 C6 118.24(15)
C4 C5 H5 120.9
C6 C5 H5 120.9
C1 C6 C5 118.48(15)
C1 C6 C7 105.61(14)
C5 C6 C7 135.88(16)
C8 C7 C6 107.36(15)
C8 C7 H7 126.3
C6 C7 H7 126.3
C7 C8 O1 110.95(14)
C7 C8 C9 131.59(16)
O1 C8 C9 117.44(14)
C10 C9 C8 124.45(15)
C10 C9 H9 117.8
C8 C9 H9 117.8
C9 C10 C11 124.98(16)
C9 C10 H10 117.5
C11 C10 H10 117.5
C12 C11 O2 111.18(14)
C12 C11 C10 131.00(16)
O2 C11 C10 117.71(14)
C11 C12 C13 107.04(15)
C11 C12 H12 126.5
C13 C12 H12 126.5
C18 C13 C14 118.39(15)
C18 C13 C12 105.80(14)
C14 C13 C12 135.74(15)
C15 C14 C13 118.21(15)
C15 C14 H14 120.9
C13 C14 H14 120.9
C14 C15 C16 121.84(15)
C14 C15 H15 119.1
C16 C15 H15 119.1
C17 C16 C15 121.08(16)
C17 C16 H16 119.5
C15 C16 H16 119.5
C18 C17 C16 116.16(15)
C18 C17 H17 121.9
C16 C17 H17 121.9
C17 C18 O2 125.64(14)
C17 C18 C13 124.29(14)
O2 C18 C13 110.05(13)
C1 O1 C8 105.95(12)
C18 O2 C11 105.91(12)

loop_
_geom_bond_atom_site_label_1
_geom_bond_atom_site_label_2
_geom_bond_distance
C1 C2 1.375(2)
C1 O1 1.3760(18)
C1 C6 1.400(2)
C2 C3 1.392(2)
C2 H2 0.93
C3 C4 1.401(2)
C3 H3 0.93
C4 C5 1.379(3)
C4 H4 0.93
C5 C6 1.402(2)
C5 H5 0.93
C6 C7 1.426(2)
C7 C8 1.352(2)
C7 H7 0.93
C8 O1 1.389(2)
C8 C9 1.437(2)
C9 C10 1.344(2)
C9 H9 0.93
C10 C11 1.435(2)
C10 H10 0.93
C11 C12 1.356(2)
C11 O2 1.388(2)
C12 C13 1.430(2)
C12 H12 0.93
C13 C18 1.400(2)
C13 C14 1.402(2)
C14 C15 1.379(2)
C14 H14 0.93
C15 C16 1.398(3)
C15 H15 0.93
C16 C17 1.391(2)
C16 H16 0.93
C17 C18 1.376(2)
C17 H17 0.93
C18 O2 1.3795(17)
